data_2239169
loop_
_publ_author_name
'Kosmalski, Tomasz'
'Gzella, Andrzej K.'

_publ_section_title
;
 1-(1-Benzofuran-2-yl)ethanone <i>O</i>-(2,6-difluorobenzyl)oxime
;
_journal_issue 1
_journal_name_full 'Acta Crystallographica Section E'
_journal_page_first o91
_journal_paper_doi 10.1107/S1600536813034090
_journal_volume 70
_journal_year 2014
_chemical_formula_iupac 'C17 H13 F2 N O2'
_chemical_formula_moiety 'C17 H13 F2 N O2'
_chemical_formula_sum 'C17 H13 F2 N O2'
_chemical_formula_weight 301.28
_chemical_melting_point_gt 346
_chemical_melting_point_lt 348
_chemical_name_systematic
;
1-(1-Benzofuran-2-yl)ethanone <i>O</i>-(2,6-difluorobenzyl)oxime
;
_space_group_IT_number 14
_symmetry_cell_setting monoclinic
_symmetry_space_group_name_Hall '-P 2yn'
_symmetry_space_group_name_H-M 'P 1 21/n 1'
_atom_sites_solution_hydrogens geom
_atom_sites_solution_primary direct
_atom_sites_solution_secondary difmap
_audit_creation_method SHELXL-97
_cell_angle_alpha 90.00
_cell_angle_beta 90.020(2)
_cell_angle_gamma 90.00
_cell_formula_units_Z 4
_cell_length_a 7.36652(17)
_cell_length_b 17.0314(4)
_cell_length_c 11.2047(2)
_cell_measurement_reflns_used 10469
_cell_measurement_temperature 130(2)
_cell_measurement_theta_max 29.05
_cell_measurement_theta_min 2.17
_cell_volume 1405.77(5)
_computing_cell_refinement 'CrysAlis PRO (Agilent, 2011)'
_computing_data_collection 'CrysAlis PRO (Agilent, 2011)'
_computing_data_reduction 'CrysAlis PRO (Agilent, 2011)'
_computing_molecular_graphics 'ORTEP-3 for Windows (Farrugia, 2012)'
_computing_publication_material 'WinGX (Farrugia, 2012) and PLATON (Spek, 2009)'
_computing_structure_refinement 'SHELXL97 (Sheldrick, 2008)'
_computing_structure_solution 'SHELXS97 (Sheldrick, 2008)'
_diffrn_ambient_temperature 130(2)
_diffrn_detector_area_resol_mean 10.3088
_diffrn_measured_fraction_theta_full 1.000
_diffrn_measured_fraction_theta_max 0.938
_diffrn_measurement_device_type 'Agilent Xcalibur Atlas'
_diffrn_measurement_method '\w scans'
_diffrn_radiation_monochromator graphite
_diffrn_radiation_source 'Enhance (Mo) X-ray Source'
_diffrn_radiation_type MoK\a
_diffrn_radiation_wavelength 0.71073
_diffrn_reflns_av_R_equivalents 0.0327
_diffrn_reflns_av_sigmaI/netI 0.0235
_diffrn_reflns_limit_h_max 10
_diffrn_reflns_limit_h_min -9
_diffrn_reflns_limit_k_max 22
_diffrn_reflns_limit_k_min -23
_diffrn_reflns_limit_l_max 15
_diffrn_reflns_limit_l_min -14
_diffrn_reflns_number 24335
_diffrn_reflns_theta_full 25.00
_diffrn_reflns_theta_max 29.11
_diffrn_reflns_theta_min 2.18
_diffrn_standards_decay_% 2
_diffrn_standards_number 0
_exptl_absorpt_coefficient_mu 0.111
_exptl_absorpt_correction_T_max 1.00000
_exptl_absorpt_correction_T_min 0.99207
_exptl_absorpt_correction_type multi-scan
_exptl_absorpt_process_details '(CrysAlis PRO; Agilent, 2011)'
_exptl_crystal_colour colourless
_exptl_crystal_density_diffrn 1.424
_exptl_crystal_density_method 'not measured'
_exptl_crystal_description indefinite
_exptl_crystal_F_000 624
_exptl_crystal_size_max 0.35
_exptl_crystal_size_mid 0.15
_exptl_crystal_size_min 0.12
_refine_diff_density_max 0.256
_refine_diff_density_min -0.238
_refine_ls_extinction_method none
_refine_ls_goodness_of_fit_ref 1.032
_refine_ls_hydrogen_treatment constr
_refine_ls_matrix_type full
_refine_ls_number_parameters 200
_refine_ls_number_reflns 3548
_refine_ls_number_restraints 0
_refine_ls_restrained_S_all 1.032
_refine_ls_R_factor_all 0.0533
_refine_ls_R_factor_gt 0.0408
_refine_ls_shift/su_max 0.000
_refine_ls_shift/su_mean 0.000
_refine_ls_structure_factor_coef Fsqd
_refine_ls_weighting_details 'calc w=1/[\s^2^(Fo^2^)+(0.0434P)^2^+0.5216P] where P=(Fo^2^+2Fc^2^)/3'
_refine_ls_weighting_scheme calc
_refine_ls_wR_factor_gt 0.0932
_refine_ls_wR_factor_ref 0.0992
_reflns_number_gt 2887
_reflns_number_total 3548
_reflns_threshold_expression I>2\s(I)
_cod_data_source_file zs2281sup1.cif
_cod_data_source_block I
_cod_original_cell_volume 1405.76(5)
_cod_original_sg_symbol_H-M 'P 21/n'
_cod_database_code 2239169
_cod_database_fobs_code 2239169

loop_
_symmetry_equiv_pos_as_xyz
'x, y, z'
'-x+1/2, y+1/2, -z+1/2'
'-x, -y, -z'
'x-1/2, -y-1/2, z-1/2'

loop_
_atom_site_type_symbol
_atom_site_label
_atom_site_fract_x
_atom_site_fract_y
_atom_site_fract_z
_atom_site_U_iso_or_equiv
_atom_site_adp_type
_atom_site_calc_flag
_atom_site_refinement_flags
_atom_site_occupancy
_atom_site_symmetry_multiplicity
O O1 0.16108(11) 0.14365(5) 0.55614(7) 0.0225(2) Uani d . 1 1
C C2 0.01949(16) 0.13157(7) 0.47691(11) 0.0202(2) Uani d . 1 1
C C3 0.05125(18) 0.16689(7) 0.37076(11) 0.0246(3) Uani d . 1 1
H H3 -0.0245 0.1667 0.3044 0.030 Uiso calc R 1 1
C C4 0.22538(17) 0.20490(7) 0.38062(11) 0.0228(3) Uani d . 1 1
C C5 0.3345(2) 0.25081(8) 0.30607(12) 0.0292(3) Uani d . 1 1
H H5 0.2964 0.2639 0.2295 0.035 Uiso calc R 1 1
C C6 0.50053(19) 0.27631(8) 0.34892(13) 0.0302(3) Uani d . 1 1
H H6 0.5750 0.3065 0.3001 0.036 Uiso calc R 1 1
C C7 0.55844(18) 0.25753(8) 0.46421(13) 0.0294(3) Uani d . 1 1
H H7 0.6711 0.2753 0.4902 0.035 Uiso calc R 1 1
C C8 0.45207(18) 0.21312(8) 0.54084(13) 0.0268(3) Uani d . 1 1
H H8 0.4893 0.2009 0.6179 0.032 Uiso calc R 1 1
C C9 0.28652(16) 0.18797(7) 0.49543(11) 0.0208(3) Uani d . 1 1
C C10 -0.13574(16) 0.08676(7) 0.52060(11) 0.0199(2) Uani d . 1 1
C C11 -0.27542(17) 0.05873(8) 0.43335(11) 0.0246(3) Uani d . 1 1
H H11A -0.2468 0.0062 0.4088 0.037 Uiso calc R 1 1
H H11B -0.2761 0.0926 0.3649 0.037 Uiso calc R 1 1
H H11C -0.3929 0.0594 0.4704 0.037 Uiso calc R 1 1
N N12 -0.13799(14) 0.07490(6) 0.63388(9) 0.0226(2) Uani d . 1 1
O O13 -0.29434(11) 0.03251(5) 0.66817(8) 0.0240(2) Uani d . 1 1
C C14 -0.28904(17) 0.02743(9) 0.79613(11) 0.0275(3) Uani d . 1 1
H H14A -0.2683 0.0789 0.8305 0.033 Uiso calc R 1 1
H H14B -0.1917 -0.0072 0.8213 0.033 Uiso calc R 1 1
C C15 -0.46849(16) -0.00434(7) 0.83627(10) 0.0200(2) Uani d . 1 1
C C16 -0.62337(17) 0.04170(7) 0.83715(11) 0.0222(3) Uani d . 1 1
C C17 -0.79223(18) 0.01540(9) 0.87023(12) 0.0287(3) Uani d . 1 1
H H17 -0.8924 0.0486 0.8687 0.034 Uiso calc R 1 1
C C18 -0.80877(19) -0.06188(9) 0.90588(12) 0.0316(3) Uani d . 1 1
H H18 -0.9222 -0.0813 0.9272 0.038 Uiso calc R 1 1
C C19 -0.6595(2) -0.11065(8) 0.91027(12) 0.0332(3) Uani d . 1 1
H H19 -0.6704 -0.1624 0.9358 0.040 Uiso calc R 1 1
C C20 -0.49296(19) -0.08056(7) 0.87563(11) 0.0252(3) Uani d . 1 1
F F21 -0.60530(12) 0.11776(5) 0.80385(8) 0.0363(2) Uani d . 1 1
F F22 -0.34453(13) -0.12699(5) 0.88276(8) 0.0428(2) Uani d . 1 1

loop_
_atom_site_aniso_label
_atom_site_aniso_U_11
_atom_site_aniso_U_22
_atom_site_aniso_U_33
_atom_site_aniso_U_12
_atom_site_aniso_U_13
_atom_site_aniso_U_23
O1 0.0189(4) 0.0270(5) 0.0216(4) -0.0037(3) 0.0001(3) 0.0006(3)
C2 0.0188(6) 0.0209(6) 0.0209(6) 0.0000(4) -0.0008(5) -0.0047(4)
C3 0.0256(6) 0.0270(6) 0.0211(6) -0.0050(5) -0.0012(5) -0.0009(5)
C4 0.0255(6) 0.0196(6) 0.0234(6) -0.0031(5) 0.0016(5) -0.0029(4)
C5 0.0362(8) 0.0257(6) 0.0257(7) -0.0078(6) 0.0016(6) 0.0011(5)
C6 0.0326(7) 0.0229(6) 0.0350(7) -0.0088(5) 0.0080(6) -0.0012(5)
C7 0.0219(6) 0.0255(6) 0.0407(8) -0.0061(5) 0.0002(6) -0.0051(5)
C8 0.0231(6) 0.0277(7) 0.0295(7) -0.0016(5) -0.0023(5) -0.0006(5)
C9 0.0207(6) 0.0174(5) 0.0244(6) -0.0004(4) 0.0041(5) -0.0018(4)
C10 0.0188(6) 0.0203(6) 0.0206(6) 0.0013(4) 0.0020(5) -0.0028(4)
C11 0.0253(6) 0.0271(6) 0.0213(6) -0.0052(5) -0.0005(5) -0.0023(5)
N12 0.0160(5) 0.0292(6) 0.0225(5) -0.0043(4) 0.0033(4) -0.0012(4)
O13 0.0174(4) 0.0369(5) 0.0178(4) -0.0076(4) 0.0023(3) 0.0005(4)
C14 0.0184(6) 0.0468(8) 0.0173(6) -0.0052(5) -0.0012(5) 0.0029(5)
C15 0.0181(6) 0.0286(6) 0.0134(5) -0.0020(5) -0.0008(4) 0.0004(4)
C16 0.0231(6) 0.0243(6) 0.0194(6) -0.0022(5) -0.0023(5) 0.0030(4)
C17 0.0185(6) 0.0426(8) 0.0249(7) -0.0001(5) 0.0006(5) -0.0031(6)
C18 0.0271(7) 0.0467(8) 0.0209(6) -0.0161(6) 0.0027(5) -0.0005(6)
C19 0.0520(9) 0.0264(7) 0.0212(6) -0.0149(6) -0.0030(6) 0.0039(5)
C20 0.0317(7) 0.0261(6) 0.0179(6) 0.0044(5) -0.0037(5) -0.0015(5)
F21 0.0375(5) 0.0264(4) 0.0449(5) 0.0016(3) -0.0033(4) 0.0099(3)
F22 0.0504(6) 0.0360(5) 0.0421(5) 0.0204(4) -0.0081(4) -0.0012(4)

loop_
_atom_type_symbol
_atom_type_description
_atom_type_scat_dispersion_real
_atom_type_scat_dispersion_imag
_atom_type_scat_source
C C 0.0033 0.0016 'International Tables Vol C Tables 4.2.6.8 and 6.1.1.4'
H H 0.0000 0.0000 'International Tables Vol C Tables 4.2.6.8 and 6.1.1.4'
F F 0.0171 0.0103 'International Tables Vol C Tables 4.2.6.8 and 6.1.1.4'
N N 0.0061 0.0033 'International Tables Vol C Tables 4.2.6.8 and 6.1.1.4'
O O 0.0106 0.0060 'International Tables Vol C Tables 4.2.6.8 and 6.1.1.4'

loop_
_geom_angle_atom_site_label_1
_geom_angle_atom_site_label_2
_geom_angle_atom_site_label_3
_geom_angle
C9 O1 C2 105.72(9)
C3 C2 O1 111.52(11)
C3 C2 C10 131.52(11)
O1 C2 C10 116.92(10)
C2 C3 C4 106.64(11)
C2 C3 H3 126.7
C4 C3 H3 126.7
C9 C4 C5 118.79(12)
C9 C4 C3 105.39(11)
C5 C4 C3 135.82(13)
C6 C5 C4 118.45(13)
C6 C5 H5 120.8
C4 C5 H5 120.8
C5 C6 C7 121.23(12)
C5 C6 H6 119.4
C7 C6 H6 119.4
C8 C7 C6 121.65(12)
C8 C7 H7 119.2
C6 C7 H7 119.2
C7 C8 C9 115.95(13)
C7 C8 H8 122.0
C9 C8 H8 122.0
O1 C9 C8 125.36(12)
O1 C9 C4 110.72(10)
C8 C9 C4 123.92(12)
N12 C10 C2 115.07(11)
N12 C10 C11 125.85(11)
C2 C10 C11 119.08(11)
C10 C11 H11A 109.5
C10 C11 H11B 109.5
H11A C11 H11B 109.5
C10 C11 H11C 109.5
H11A C11 H11C 109.5
H11B C11 H11C 109.5
C10 N12 O13 111.08(10)
N12 O13 C14 106.28(9)
O13 C14 C15 107.32(10)
O13 C14 H14A 110.3
C15 C14 H14A 110.3
O13 C14 H14B 110.3
C15 C14 H14B 110.3
H14A C14 H14B 108.5
C20 C15 C16 114.96(11)
C20 C15 C14 123.38(12)
C16 C15 C14 121.67(11)
F21 C16 C17 118.38(12)
F21 C16 C15 117.30(11)
C17 C16 C15 124.32(12)
C16 C17 C18 117.97(13)
C16 C17 H17 121.0
C18 C17 H17 121.0
C19 C18 C17 120.94(12)
C19 C18 H18 119.5
C17 C18 H18 119.5
C18 C19 C20 118.26(12)
C18 C19 H19 120.9
C20 C19 H19 120.9
F22 C20 C15 117.55(12)
F22 C20 C19 118.92(12)
C15 C20 C19 123.51(12)

loop_
_geom_bond_atom_site_label_1
_geom_bond_atom_site_label_2
_geom_bond_distance
O1 C9 1.3736(14)
O1 C2 1.3848(15)
C2 C3 1.3534(17)
C2 C10 1.4594(17)
C3 C4 1.4410(18)
C3 H3 0.9300
C4 C9 1.3929(18)
C4 C5 1.3986(18)
C5 C6 1.384(2)
C5 H5 0.9300
C6 C7 1.397(2)
C6 H6 0.9300
C7 C8 1.3870(19)
C7 H7 0.9300
C8 C9 1.3890(18)
C8 H8 0.9300
C10 N12 1.2853(16)
C10 C11 1.4972(17)
C11 H11A 0.9600
C11 H11B 0.9600
C11 H11C 0.9600
N12 O13 1.4127(13)
O13 C14 1.4369(15)
C14 C15 1.4977(17)
C14 H14A 0.9700
C14 H14B 0.9700
C15 C20 1.3828(18)
C15 C16 1.3844(17)
C16 F21 1.3547(14)
C16 C17 1.3732(18)
C17 C18 1.381(2)
C17 H17 0.9300
C18 C19 1.379(2)
C18 H18 0.9300
C19 C20 1.385(2)
C19 H19 0.9300
C20 F22 1.3517(15)

loop_
_geom_hbond_atom_site_label_D
_geom_hbond_atom_site_label_H
_geom_hbond_atom_site_label_A
_geom_hbond_site_symmetry_A
_geom_hbond_distance_DH
_geom_hbond_distance_HA
_geom_hbond_distance_DA
_geom_hbond_angle_DHA
_geom_hbond_publ_flag
C7 H7 F22 2_556 0.93 2.54 3.3537(16) 147 y

loop_
_geom_torsion_atom_site_label_1
_geom_torsion_atom_site_label_2
_geom_torsion_atom_site_label_3
_geom_torsion_atom_site_label_4
_geom_torsion
C9 O1 C2 C3 -0.51(13)
C9 O1 C2 C10 -178.77(10)
O1 C2 C3 C4 -0.06(14)
C10 C2 C3 C4 177.86(12)
C2 C3 C4 C9 0.60(14)
C2 C3 C4 C5 -179.29(15)
C9 C4 C5 C6 1.18(19)
C3 C4 C5 C6 -178.95(14)
C4 C5 C6 C7 -0.5(2)
C5 C6 C7 C8 -0.4(2)
C6 C7 C8 C9 0.70(19)
C2 O1 C9 C8 -179.21(12)
C2 O1 C9 C4 0.91(13)
C7 C8 C9 O1 -179.90(11)
C7 C8 C9 C4 -0.03(19)
C5 C4 C9 O1 178.96(11)
C3 C4 C9 O1 -0.95(13)
C5 C4 C9 C8 -0.92(19)
C3 C4 C9 C8 179.17(12)
C3 C2 C10 N12 -166.39(13)
O1 C2 C10 N12 11.44(16)
C3 C2 C10 C11 13.8(2)
O1 C2 C10 C11 -168.36(10)
C2 C10 N12 O13 178.89(9)
C11 C10 N12 O13 -1.33(17)
C10 N12 O13 C14 -176.13(10)
N12 O13 C14 C15 170.08(10)
O13 C14 C15 C20 105.09(13)
O13 C14 C15 C16 -75.36(15)
C20 C15 C16 F21 177.47(11)
C14 C15 C16 F21 -2.12(17)
C20 C15 C16 C17 -2.02(18)
C14 C15 C16 C17 178.39(12)
F21 C16 C17 C18 -178.97(11)
C15 C16 C17 C18 0.5(2)
C16 C17 C18 C19 1.2(2)
C17 C18 C19 C20 -1.3(2)
C16 C15 C20 F22 -176.55(11)
C14 C15 C20 F22 3.03(18)
C16 C15 C20 C19 1.93(18)
C14 C15 C20 C19 -178.49(12)
C18 C19 C20 F22 178.09(12)
C18 C19 C20 C15 -0.4(2)
